data_1564798
loop_
_publ_author_name
'Luo, Xiaowei'
'Cai, Guodi'
'Guo, Yinfeng'
'Gao, Chenghai'
'Huang, Weifeng'
'Zhang, Zhenhua'
'Lu, Humu'
'Liu, Kai'
'Chen, Jianghe'
'Xiong, Xiaofeng'
'Lei, Jinping'
'Zhou, Xuefeng'
'Wang, Junjian'
'Liu, Yonghong'

_publ_section_title
;
 Exploring Marine-Derived Ascochlorins as Novel Human Dihydroorotate
 Dehydrogenase Inhibitors for Treatment of Triple-Negative Breast Cancer.
;
_journal_issue 18
_journal_name_full 'Journal of medicinal chemistry'
_journal_page_first 13918
_journal_page_last 13932
_journal_paper_doi 10.1021/acs.jmedchem.1c01402
_journal_volume 64
_journal_year 2021
_chemical_absolute_configuration ad
_chemical_formula_moiety 'C23 H31 Cl O4'
_chemical_formula_sum 'C23 H31 Cl O4'
_chemical_formula_weight 406.92
_space_group_crystal_system monoclinic
_space_group_IT_number 4
_space_group_name_Hall 'P 2yb'
_space_group_name_H-M_alt 'P 1 21 1'
_atom_sites_solution_hydrogens mixed
_atom_sites_solution_primary dual
_audit_creation_date 2019-05-13
_audit_creation_method
;
Olex2 1.2
(compiled 2018.05.29 svn.r3508 for OlexSys, GUI svn.r5506)
;
_cell_angle_alpha 90
_cell_angle_beta 98.870(2)
_cell_angle_gamma 90
_cell_formula_units_Z 4
_cell_length_a 6.79590(10)
_cell_length_b 36.5395(5)
_cell_length_c 8.75130(10)
_cell_measurement_reflns_used 11243
_cell_measurement_temperature 102(4)
_cell_measurement_theta_max 73.6620
_cell_measurement_theta_min 4.8300
_cell_volume 2147.12(5)
_computing_cell_refinement 'CrysAlisPro 1.171.39.33c (Rigaku OD, 2017)'
_computing_data_collection 'CrysAlisPro 1.171.39.33c (Rigaku OD, 2017)'
_computing_data_reduction 'CrysAlisPro 1.171.39.33c (Rigaku OD, 2017)'
_computing_molecular_graphics 'Olex2 (Dolomanov et al., 2009)'
_computing_publication_material 'Olex2 (Dolomanov et al., 2009)'
_computing_structure_refinement 'ShelXL (Sheldrick, 2015)'
_computing_structure_solution 'ShelXT (Sheldrick, 2015)'
_diffrn_ambient_environment N~2~
_diffrn_ambient_temperature 102(4)
_diffrn_detector 'Pilatus3R 200K-A'
_diffrn_measured_fraction_theta_full 0.998
_diffrn_measured_fraction_theta_max 0.985
_diffrn_measurement_details
;
List of Runs (angles in degrees, time in seconds):

  # Type    Start    End  Width  t~exp~   \w     \q     \k     \f   Frames
--------------------------------------------------------------------------
  1  \w    -30.00  18.00   0.50    1.34    --    0.00 -82.00-150.00   96
  2  \w    -11.00  30.00   0.50    1.34    --    0.00 -82.00   0.00   82
  3  \w    -26.00   8.00   0.50    1.34    --    0.00 -82.00  60.00   68
  4  \w    -20.00  20.00   0.50    1.34    --    0.00 -82.00-180.00   80
  5  \w    -82.00 -14.00   0.50    1.34    --    0.00 -57.00 -30.00  136
  6  \w    -10.00  20.00   0.50    1.34    --    0.00 -82.00 -60.00   60
  7  \w     12.00  99.00   0.50    4.30    --   95.20 -30.00-120.00  174
  8  \w     16.00  67.00   0.50    4.30    --   95.20 -61.00   0.00  102
  9  \w      6.00  62.00   0.50    4.30    --   95.20 -82.00   0.00  112
 10  \w      8.00 118.00   0.50    4.30    --   95.20 -15.00  60.00  220
 11  \w      7.00 126.00   0.50    4.30    --   95.20 -82.00  60.00  238
 12  \w     49.00 120.00   0.50    4.30    --   95.20 -82.00-180.00  142
 13  \w      6.00  59.00   0.50    4.30    --   95.20 -15.00 -90.00  106
 14  \w     90.00 118.00   0.50    4.30    --   95.20 -15.00 -90.00   56
 15  \w     33.00 114.00   0.50    4.30    --   95.20 -45.00 150.00  162
 16  \w      8.00 114.00   0.50    4.30    --   95.20 -61.00  60.00  212
 17  \w     88.00 126.00   0.50    4.30    --   95.20 -82.00-120.00   76
 18  \w     24.00  54.00   0.50    4.30    --   95.20 -82.00-120.00   60
 19  \w     23.00  48.00   0.50    4.30    --   95.20 -82.00 -60.00   50
 20  \w     98.00 123.00   0.50    4.30    --   95.20 -82.00 -60.00   50
 21  \w     58.00 125.00   0.50    4.30    --   95.20 -82.00-150.00  134
 22  \w     67.00 100.00   0.50    4.30    --   95.20 -82.00   0.00   66
 23  \w     71.00  96.00   0.50    4.30    --   95.20 -82.00 120.00   50
 24  \w     25.00 115.00   0.50    4.30    --   95.20 -15.00 150.00  180
;
_diffrn_measurement_device 'four-circle diffractometer'
_diffrn_measurement_device_type 'XtaLAB Pro: Kappa single'
_diffrn_measurement_method '\w scans'
_diffrn_orient_matrix_type 'CrysAlisPro convention (1999,Acta A55,543-557)'
_diffrn_orient_matrix_UB_11 0.0374652000
_diffrn_orient_matrix_UB_12 0.0412661000
_diffrn_orient_matrix_UB_13 0.0266052000
_diffrn_orient_matrix_UB_21 0.1408054000
_diffrn_orient_matrix_UB_22 -0.0084186000
_diffrn_orient_matrix_UB_23 0.1512897000
_diffrn_orient_matrix_UB_31 0.1771274000
_diffrn_orient_matrix_UB_32 -0.0019683000
_diffrn_orient_matrix_UB_33 -0.0903665000
_diffrn_radiation_monochromator graphite
_diffrn_radiation_probe x-ray
_diffrn_radiation_type CuK\a
_diffrn_radiation_wavelength 1.54184
_diffrn_reflns_av_R_equivalents 0.0474
_diffrn_reflns_av_unetI/netI 0.0529
_diffrn_reflns_Laue_measured_fraction_full 0.998
_diffrn_reflns_Laue_measured_fraction_max 0.985
_diffrn_reflns_limit_h_max 8
_diffrn_reflns_limit_h_min -5
_diffrn_reflns_limit_k_max 44
_diffrn_reflns_limit_k_min -45
_diffrn_reflns_limit_l_max 9
_diffrn_reflns_limit_l_min -10
_diffrn_reflns_number 22034
_diffrn_reflns_point_group_measured_fraction_full 0.989
_diffrn_reflns_point_group_measured_fraction_max 0.959
_diffrn_reflns_theta_full 67.684
_diffrn_reflns_theta_max 74.114
_diffrn_reflns_theta_min 4.841
_diffrn_source 'Rotating-anode X-ray tube'
_diffrn_source_type 'MicroMax 007 (Cu) X-ray Source'
_exptl_absorpt_coefficient_mu 1.778
_exptl_absorpt_correction_T_max 1.00000
_exptl_absorpt_correction_T_min 0.75818
_exptl_absorpt_correction_type multi-scan
_exptl_absorpt_process_details
;
CrysAlisPro 1.171.39.33c (Rigaku Oxford Diffraction, 2017)
Empirical absorption correction using spherical harmonics,
 implemented in SCALE3 ABSPACK scaling algorithm.
;
_exptl_crystal_colour 'clear light colourless'
_exptl_crystal_colour_lustre clear
_exptl_crystal_colour_modifier light
_exptl_crystal_colour_primary colourless
_exptl_crystal_density_diffrn 1.259
_exptl_crystal_description block
_exptl_crystal_F_000 872
_exptl_crystal_size_max 0.1
_exptl_crystal_size_mid 0.07
_exptl_crystal_size_min 0.05
_refine_diff_density_max 0.688
_refine_diff_density_min -0.316
_refine_diff_density_rms 0.052
_refine_ls_abs_structure_details
;
 Flack x determined using 3126 quotients [(I+)-(I-)]/[(I+)+(I-)]
 (Parsons, Flack and Wagner, Acta Cryst. B69 (2013) 249-259).
;
_refine_ls_abs_structure_Flack 0.020(8)
_refine_ls_extinction_method none
_refine_ls_goodness_of_fit_ref 1.056
_refine_ls_hydrogen_treatment mixed
_refine_ls_matrix_type full
_refine_ls_number_parameters 535
_refine_ls_number_reflns 8374
_refine_ls_number_restraints 1
_refine_ls_restrained_S_all 1.056
_refine_ls_R_factor_all 0.0540
_refine_ls_R_factor_gt 0.0479
_refine_ls_shift/su_max 0.001
_refine_ls_shift/su_mean 0.000
_refine_ls_structure_factor_coef Fsqd
_refine_ls_weighting_details 'w=1/[\s^2^(Fo^2^)+(0.0761P)^2^+0.4028P] where P=(Fo^2^+2Fc^2^)/3'
_refine_ls_weighting_scheme calc
_refine_ls_wR_factor_gt 0.1279
_refine_ls_wR_factor_ref 0.1310
_reflns_Friedel_coverage 0.916
_reflns_Friedel_fraction_full 0.979
_reflns_Friedel_fraction_max 0.932
_reflns_number_gt 7474
_reflns_number_total 8374
_reflns_threshold_expression 'I > 2\s(I)'
_cod_data_source_file jm1c01402_si_004.cif
_cod_data_source_block luoxiaowei_as64_collect
_cod_depositor_comments
;

2022-05-30
Z value and formula fixed to values more according to usual
chemical conventions.                 miguel
;
_cod_original_formula_sum 'C46 H62 Cl2 O8'
_cod_original_formula_weight 813.85
_cod_original_formula_moiety '2(C23 H31 Cl O4)'
_cod_original_formula_units_Z 2
_cod_database_code 1564798
_shelx_shelxl_version_number 2014/7
_chemical_oxdiff_formula 'C88 H122 Cl4 N4 O16 '
_shelx_space_group_comment
;
The symmetry employed for this shelxl refinement is uniquely defined
by the following loop, which should always be used as a source of
symmetry information in preference to the above space-group names.
They are only intended as comments.
;
_shelx_estimated_absorpt_t_max 0.916
_shelx_estimated_absorpt_t_min 0.842
_reflns_odcompleteness_completeness 99.77
_reflns_odcompleteness_iscentric 1
_reflns_odcompleteness_theta 66.97
_olex2_refinement_description
;
1. Fixed Uiso
 At 1.2 times of:
  All C(H) groups, All C(H,H) groups
 At 1.5 times of:
  All C(H,H,H) groups, All O(H) groups
2.a Ternary CH refined with riding coordinates:
 C14(H14), C18(H18), C14'(H14'), C18'(H18')
2.b Secondary CH2 refined with riding coordinates:
 C9'(H9'A,H9'B), C13(H13A,H13B), C9(H9A,H9B), C12(H12A,H12B), C13'(H13C,H13D),
 C12'(H12C,H12D), C17'(H17C,H17D), C17(H17A,H17B), C16(H16A,H16B), C16'(H16C,
 H16D)
2.c Aromatic/amide H refined with riding coordinates:
 C8'(H8'), C8(H8), C10'(H10'), C10(H10)
2.d Idealised Me refined as rotating group:
 C7'(H7'A,H7'B,H7'C), C22(H22A,H22B,H22C), C7(H7A,H7B,H7C), C20(H20A,H20B,
 H20C), C20'(H20D,H20E,H20F), C23(H23A,H23B,H23C), C23'(H23D,H23E,H23F),
 C22'(H22D,H22E,H22F)
2.e Idealised tetrahedral OH refined as rotating group:
 O2(H2), O3'(H3'), O2'(H2'), O3(H3), O4(H4), O4'(H4')
;
_olex2_submission_special_instructions 'No special instructions were received'
_oxdiff_exptl_absorpt_empirical_details
;
Empirical correction (ABSPACK) includes:
- Absorption correction using spherical harmonics
- Frame scaling
;
_oxdiff_exptl_absorpt_empirical_full_max 1.869
_oxdiff_exptl_absorpt_empirical_full_min 0.503

loop_
_space_group_symop_operation_xyz
'x, y, z'
'-x, y+1/2, -z'

loop_
_atom_site_label
_atom_site_type_symbol
_atom_site_fract_x
_atom_site_fract_y
_atom_site_fract_z
_atom_site_U_iso_or_equiv
_atom_site_adp_type
_atom_site_occupancy
_atom_site_site_symmetry_order
_atom_site_calc_flag
_atom_site_refinement_flags_posn
_atom_site_refinement_flags_adp
_atom_site_refinement_flags_occupancy
_atom_site_disorder_assembly
_atom_site_disorder_group
Cl23 Cl -0.17901(17) 0.20373(3) 1.17807(12) 0.0391(3) Uani 1 1 d . . . . .
Cl51 Cl 0.64452(17) 0.79532(3) 0.61839(12) 0.0395(3) Uani 1 1 d . . . . .
O2 O -0.1579(4) 0.31219(7) 0.6881(3) 0.0294(6) Uani 1 1 d . . . . .
H2 H -0.1707 0.3024 0.6028 0.044 Uiso 1 1 calc GR . . . .
O3' O 0.6518(5) 0.71481(8) 0.6446(3) 0.0353(7) Uani 1 1 d . . . . .
H3' H 0.6506 0.7320 0.7045 0.053 Uiso 1 1 calc GR . . . .
O2' O 0.6605(4) 0.68784(8) 0.1251(3) 0.0321(6) Uani 1 1 d . . . . .
H2' H 0.6674 0.6978 0.0421 0.048 Uiso 1 1 calc GR . . . .
O1 O -0.1586(4) 0.25977(9) 0.4951(3) 0.0383(7) Uani 1 1 d . . . . .
O3 O -0.1700(5) 0.28455(8) 1.2067(3) 0.0345(7) Uani 1 1 d . . . . .
H3 H -0.1937 0.2676 1.2628 0.052 Uiso 1 1 calc GR . . . .
O1' O 0.6623(4) 0.74053(9) -0.0670(3) 0.0387(7) Uani 1 1 d . . . . .
O4 O 1.0440(5) 0.49382(9) 1.3240(4) 0.0439(8) Uani 1 1 d . . . . .
H4 H 0.9856 0.5055 1.3835 0.066 Uiso 1 1 calc GR . . . .
O4' O 1.1606(6) 0.50752(11) 1.0271(4) 0.0549(9) Uani 1 1 d . . . . .
H4' H 1.1125 0.5096 1.1070 0.082 Uiso 1 1 calc GR . . . .
C14 C 0.6518(6) 0.42081(10) 1.2199(5) 0.0261(8) Uani 1 1 d . . . . .
H14 H 0.7256 0.4101 1.1430 0.031 Uiso 1 1 calc R . . . .
C2' C 0.6587(5) 0.71348(10) 0.2351(5) 0.0252(8) Uani 1 1 d . . . . .
C2 C -0.1598(5) 0.28622(10) 0.7985(4) 0.0236(8) Uani 1 1 d . . . . .
C7' C 0.6584(6) 0.81849(11) 0.2852(5) 0.0329(9) Uani 1 1 d . . . . .
H7'A H 0.5260 0.8265 0.2448 0.049 Uiso 1 1 calc GR . . . .
H7'B H 0.7453 0.8234 0.2110 0.049 Uiso 1 1 calc GR . . . .
H7'C H 0.7050 0.8314 0.3794 0.049 Uiso 1 1 calc GR . . . .
C1 C -0.1617(5) 0.24832(10) 0.7599(4) 0.0233(7) Uani 1 1 d . . . . .
C4' C 0.6548(6) 0.72760(11) 0.5012(4) 0.0274(8) Uani 1 1 d . . . . .
C18 C 0.9580(6) 0.45836(11) 1.3013(5) 0.0295(8) Uani 1 1 d . . . . .
H18 H 1.0160 0.4469 1.2173 0.035 Uiso 1 1 calc R . . . .
C3' C 0.6571(5) 0.70124(11) 0.3861(4) 0.0256(7) Uani 1 1 d . . . . .
C5' C 0.6536(6) 0.76523(10) 0.4660(5) 0.0265(8) Uani 1 1 d . . . . .
C14' C 1.2086(6) 0.57605(10) 0.7078(5) 0.0316(8) Uani 1 1 d . . . . .
H14' H 1.0905 0.5907 0.7175 0.038 Uiso 1 1 calc R . . . .
C1' C 0.6596(5) 0.75132(11) 0.1990(4) 0.0248(8) Uani 1 1 d . . . . .
C6' C 0.6566(6) 0.77780(11) 0.3174(5) 0.0261(8) Uani 1 1 d . . . . .
C4 C -0.1668(6) 0.27190(11) 1.0632(4) 0.0259(8) Uani 1 1 d . . . . .
C15 C 0.7062(6) 0.39811(10) 1.3653(5) 0.0300(8) Uani 1 1 d . . . . .
C3 C -0.1613(5) 0.29808(10) 0.9489(4) 0.0231(7) Uani 1 1 d . . . . .
C5 C -0.1697(6) 0.23428(10) 1.0269(5) 0.0268(8) Uani 1 1 d . . . . .
C6 C -0.1638(5) 0.22187(10) 0.8786(5) 0.0249(8) Uani 1 1 d . . . . .
C9' C 0.6623(6) 0.66101(11) 0.4254(5) 0.0295(8) Uani 1 1 d . . . . .
H9'A H 0.5895 0.6569 0.5109 0.035 Uiso 1 1 calc R . . . .
H9'B H 0.5970 0.6473 0.3371 0.035 Uiso 1 1 calc R . . . .
C13 C 0.4310(6) 0.41851(11) 1.1493(5) 0.0305(8) Uani 1 1 d . . . . .
H13A H 0.3502 0.4214 1.2307 0.037 Uiso 1 1 calc R . . . .
H13B H 0.3993 0.4384 1.0764 0.037 Uiso 1 1 calc R . . . .
C8' C 0.6587(6) 0.76257(12) 0.0401(5) 0.0301(9) Uani 1 1 d . . . . .
H8' H 0.6552 0.7875 0.0176 0.036 Uiso 1 1 calc R . . . .
C8 C -0.1615(6) 0.23790(12) 0.6015(5) 0.0304(8) Uani 1 1 d . . . . .
H8 H -0.1637 0.2131 0.5780 0.036 Uiso 1 1 calc R . . . .
C10' C 0.8728(6) 0.64752(11) 0.4688(5) 0.0289(8) Uani 1 1 d . . . . .
H10' H 0.9527 0.6600 0.5477 0.035 Uiso 1 1 calc R . . . .
C9 C -0.1528(6) 0.33859(10) 0.9905(5) 0.0276(8) Uani 1 1 d . . . . .
H9A H -0.2054 0.3529 0.9002 0.033 Uiso 1 1 calc R . . . .
H9B H -0.2345 0.3432 1.0701 0.033 Uiso 1 1 calc R . . . .
C12 C 0.3788(6) 0.38211(11) 1.0663(5) 0.0307(9) Uani 1 1 d . . . . .
H12A H 0.4582 0.3798 0.9838 0.037 Uiso 1 1 calc R . . . .
H12B H 0.4170 0.3624 1.1391 0.037 Uiso 1 1 calc R . . . .
C22 C 0.6267(6) 0.48057(11) 1.3661(6) 0.0362(9) Uani 1 1 d . . . . .
H22A H 0.4876 0.4831 1.3261 0.054 Uiso 1 1 calc GR . . . .
H22B H 0.6848 0.5043 1.3866 0.054 Uiso 1 1 calc GR . . . .
H22C H 0.6417 0.4666 1.4601 0.054 Uiso 1 1 calc GR . . . .
C13' C 1.2196(7) 0.57390(11) 0.5346(5) 0.0352(9) Uani 1 1 d . . . . .
H13C H 1.1241 0.5559 0.4872 0.042 Uiso 1 1 calc R . . . .
H13D H 1.3514 0.5657 0.5207 0.042 Uiso 1 1 calc R . . . .
C19 C 0.7317(6) 0.46075(10) 1.2468(5) 0.0276(8) Uani 1 1 d . . . . .
C10 C 0.0578(6) 0.34993(10) 1.0477(4) 0.0262(8) Uani 1 1 d . . . . .
H10 H 0.1245 0.3361 1.1287 0.031 Uiso 1 1 calc R . . . .
C11 C 0.1625(6) 0.37711(10) 0.9982(5) 0.0271(8) Uani 1 1 d . . . . .
C7 C -0.1612(6) 0.18153(11) 0.8471(5) 0.0336(9) Uani 1 1 d . . . . .
H7A H -0.2848 0.1709 0.8648 0.050 Uiso 1 1 calc GR . . . .
H7B H -0.0531 0.1704 0.9148 0.050 Uiso 1 1 calc GR . . . .
H7C H -0.1438 0.1775 0.7416 0.050 Uiso 1 1 calc GR . . . .
C19' C 1.1756(6) 0.53779(11) 0.7823(5) 0.0324(9) Uani 1 1 d . . . . .
C11' C 0.9567(6) 0.61925(11) 0.4052(5) 0.0304(8) Uani 1 1 d . . . . .
C20 C 0.6998(6) 0.48207(12) 1.0942(6) 0.0376(10) Uani 1 1 d . . . . .
H20A H 0.7569 0.4687 1.0174 0.056 Uiso 1 1 calc GR . . . .
H20B H 0.7627 0.5056 1.1095 0.056 Uiso 1 1 calc GR . . . .
H20C H 0.5597 0.4853 1.0601 0.056 Uiso 1 1 calc GR . . . .
C20' C 1.3385(7) 0.51128(11) 0.7552(5) 0.0378(10) Uani 1 1 d . . . . .
H20D H 1.3275 0.5061 0.6467 0.057 Uiso 1 1 calc GR . . . .
H20E H 1.3248 0.4890 0.8106 0.057 Uiso 1 1 calc GR . . . .
H20F H 1.4662 0.5220 0.7912 0.057 Uiso 1 1 calc GR . . . .
C15' C 1.3827(7) 0.59550(11) 0.8014(6) 0.0408(11) Uani 1 1 d . . . . .
C12' C 1.1764(7) 0.61097(11) 0.4522(5) 0.0362(9) Uani 1 1 d . . . . .
H12C H 1.2358 0.6303 0.5202 0.043 Uiso 1 1 calc R . . . .
H12D H 1.2402 0.6113 0.3604 0.043 Uiso 1 1 calc R . . . .
C23 C 0.0816(7) 0.40344(12) 0.8729(5) 0.0369(9) Uani 1 1 d . . . . .
H23A H 0.0785 0.4276 0.9156 0.055 Uiso 1 1 calc GR . . . .
H23B H -0.0509 0.3962 0.8288 0.055 Uiso 1 1 calc GR . . . .
H23C H 0.1653 0.4034 0.7940 0.055 Uiso 1 1 calc GR . . . .
C17' C 1.3403(7) 0.56451(13) 1.0434(5) 0.0427(11) Uani 1 1 d . . . . .
H17C H 1.4635 0.5510 1.0451 0.051 Uiso 1 1 calc R . . . .
H17D H 1.3186 0.5681 1.1494 0.051 Uiso 1 1 calc R . . . .
C21' C 1.5501(8) 0.60503(16) 0.7503(8) 0.0577(16) Uani 1 1 d . . . . .
C23' C 0.8536(8) 0.59597(13) 0.2782(6) 0.0461(12) Uani 1 1 d . . . . .
H23D H 0.7146 0.6021 0.2592 0.069 Uiso 1 1 calc GR . . . .
H23E H 0.8687 0.5707 0.3074 0.069 Uiso 1 1 calc GR . . . .
H23F H 0.9109 0.6001 0.1861 0.069 Uiso 1 1 calc GR . . . .
C18' C 1.1690(7) 0.54282(13) 0.9557(5) 0.0408(10) Uani 1 1 d . . . . .
H18' H 1.0455 0.5558 0.9658 0.049 Uiso 1 1 calc R . . . .
C22' C 0.9724(7) 0.52214(14) 0.7068(6) 0.0466(11) Uani 1 1 d . . . . .
H22D H 0.8691 0.5395 0.7172 0.070 Uiso 1 1 calc GR . . . .
H22E H 0.9468 0.4997 0.7571 0.070 Uiso 1 1 calc GR . . . .
H22F H 0.9751 0.5175 0.5991 0.070 Uiso 1 1 calc GR . . . .
C17 C 1.0165(7) 0.43499(12) 1.4432(5) 0.0385(10) Uani 1 1 d . . . . .
H17A H 0.9686 0.4462 1.5309 0.046 Uiso 1 1 calc R . . . .
H17B H 1.1605 0.4334 1.4664 0.046 Uiso 1 1 calc R . . . .
C16 C 0.9288(7) 0.39654(12) 1.4175(6) 0.0396(10) Uani 1 1 d . . . . .
H16A H 0.9914 0.3840 1.3399 0.048 Uiso 1 1 calc R . . . .
H16B H 0.9566 0.3827 1.5130 0.048 Uiso 1 1 calc R . . . .
C21 C 0.5839(8) 0.38236(14) 1.4442(7) 0.0479(12) Uani 1 1 d . . . . .
C16' C 1.3568(9) 0.60144(13) 0.9668(6) 0.0516(13) Uani 1 1 d . . . . .
H16C H 1.2374 0.6157 0.9713 0.062 Uiso 1 1 calc R . . . .
H16D H 1.4699 0.6148 1.0207 0.062 Uiso 1 1 calc R . . . .
H21C H 1.590(10) 0.5994(17) 0.634(8) 0.066(19) Uiso 1 1 d . . . . .
H21A H 0.415(9) 0.3818(16) 1.405(7) 0.060(16) Uiso 1 1 d . . . . .
H21B H 0.631(10) 0.3676(19) 1.549(9) 0.08(2) Uiso 1 1 d . . . . .
H21D H 1.667(10) 0.6183(17) 0.828(8) 0.063(17) Uiso 1 1 d . . . . .

loop_
_atom_site_aniso_label
_atom_site_aniso_U_11
_atom_site_aniso_U_22
_atom_site_aniso_U_33
_atom_site_aniso_U_23
_atom_site_aniso_U_13
_atom_site_aniso_U_12
Cl23 0.0518(6) 0.0366(5) 0.0281(5) 0.0099(4) 0.0031(4) -0.0050(4)
Cl51 0.0541(6) 0.0372(5) 0.0258(5) -0.0082(4) 0.0012(4) 0.0045(4)
O2 0.0350(15) 0.0327(14) 0.0207(13) 0.0069(11) 0.0052(12) -0.0024(11)
O3' 0.0486(17) 0.0386(16) 0.0199(13) 0.0042(12) 0.0092(13) 0.0055(13)
O2' 0.0356(15) 0.0393(16) 0.0216(14) -0.0056(12) 0.0048(12) 0.0022(12)
O1 0.0384(16) 0.0574(19) 0.0200(14) -0.0039(14) 0.0072(13) -0.0036(14)
O3 0.0461(17) 0.0393(16) 0.0190(13) -0.0052(11) 0.0075(12) -0.0078(13)
O1' 0.0395(16) 0.0578(19) 0.0203(14) 0.0032(14) 0.0097(12) 0.0055(14)
O4 0.0444(18) 0.0396(17) 0.047(2) -0.0008(14) 0.0053(15) -0.0077(14)
O4' 0.065(2) 0.062(2) 0.0387(19) 0.0156(17) 0.0120(17) -0.0107(18)
C14 0.0259(18) 0.0232(17) 0.0291(19) -0.0030(15) 0.0032(15) -0.0008(14)
C2' 0.0189(16) 0.0315(19) 0.0249(18) -0.0023(15) 0.0024(14) 0.0009(14)
C2 0.0198(16) 0.0292(18) 0.0224(18) 0.0027(14) 0.0050(14) -0.0042(13)
C7' 0.032(2) 0.031(2) 0.035(2) 0.0048(17) 0.0052(18) 0.0019(16)
C1 0.0190(16) 0.0300(18) 0.0208(18) -0.0032(14) 0.0026(14) -0.0019(14)
C4' 0.0283(19) 0.035(2) 0.0183(18) 0.0008(15) 0.0025(15) 0.0006(16)
C18 0.0273(19) 0.0328(19) 0.028(2) -0.0014(16) 0.0037(16) -0.0026(16)
C3' 0.0238(17) 0.0282(18) 0.0248(18) -0.0007(16) 0.0038(14) 0.0001(15)
C5' 0.0274(19) 0.0262(18) 0.0251(19) 0.0001(15) 0.0010(15) 0.0031(14)
C14' 0.033(2) 0.0244(18) 0.037(2) 0.0018(16) 0.0029(17) 0.0016(15)
C1' 0.0218(17) 0.0333(19) 0.0201(18) 0.0056(14) 0.0057(14) 0.0023(15)
C6' 0.0210(17) 0.031(2) 0.0269(19) 0.0025(15) 0.0038(15) -0.0021(14)
C4 0.0250(18) 0.034(2) 0.0193(18) -0.0033(15) 0.0060(15) -0.0015(15)
C15 0.036(2) 0.0227(17) 0.030(2) -0.0011(15) 0.0027(17) -0.0028(15)
C3 0.0199(16) 0.0272(18) 0.0219(17) -0.0021(15) 0.0018(14) 0.0000(14)
C5 0.0260(19) 0.0287(19) 0.0253(19) 0.0011(15) 0.0028(15) -0.0034(15)
C6 0.0220(17) 0.0251(18) 0.028(2) -0.0017(15) 0.0047(15) -0.0006(14)
C9' 0.0283(19) 0.0300(19) 0.030(2) 0.0031(16) 0.0049(16) -0.0018(15)
C13 0.032(2) 0.0244(17) 0.034(2) -0.0019(16) 0.0008(17) -0.0011(15)
C8' 0.0231(18) 0.042(2) 0.025(2) 0.0060(17) 0.0041(16) 0.0023(16)
C8 0.0278(19) 0.040(2) 0.025(2) -0.0056(17) 0.0090(16) -0.0007(16)
C10' 0.034(2) 0.0297(19) 0.0227(18) 0.0052(15) 0.0026(16) -0.0052(15)
C9 0.0242(18) 0.0277(19) 0.030(2) -0.0037(15) 0.0016(15) 0.0005(14)
C12 0.0241(18) 0.0293(19) 0.038(2) -0.0047(16) 0.0030(17) -0.0004(15)
C22 0.0296(19) 0.0301(19) 0.049(3) -0.0128(19) 0.0057(19) -0.0032(16)
C13' 0.040(2) 0.0290(19) 0.036(2) 0.0034(17) 0.0030(18) 0.0053(17)
C19 0.0279(18) 0.0229(17) 0.032(2) -0.0014(15) 0.0052(16) -0.0007(14)
C10 0.0271(18) 0.0270(18) 0.0239(19) -0.0019(14) 0.0021(15) 0.0017(15)
C11 0.0271(19) 0.0271(18) 0.0267(19) -0.0062(15) 0.0030(15) 0.0003(14)
C7 0.037(2) 0.027(2) 0.037(2) -0.0043(17) 0.0070(19) -0.0018(16)
C19' 0.037(2) 0.0296(19) 0.030(2) 0.0011(16) 0.0044(17) -0.0038(16)
C11' 0.035(2) 0.0264(18) 0.030(2) 0.0040(16) 0.0036(17) -0.0018(16)
C20 0.035(2) 0.035(2) 0.042(2) 0.0083(19) 0.0021(19) -0.0004(18)
C20' 0.051(3) 0.0272(19) 0.034(2) 0.0048(17) 0.003(2) 0.0036(18)
C15' 0.043(2) 0.0267(19) 0.047(3) 0.0084(18) -0.010(2) 0.0013(17)
C12' 0.038(2) 0.030(2) 0.040(2) 0.0063(18) 0.0017(19) 0.0028(17)
C23 0.040(2) 0.036(2) 0.032(2) 0.0018(18) -0.0015(19) -0.0071(18)
C17' 0.047(3) 0.047(3) 0.032(2) -0.0042(19) -0.002(2) 0.008(2)
C21' 0.037(3) 0.055(3) 0.075(4) 0.027(3) -0.011(3) -0.012(2)
C23' 0.052(3) 0.036(2) 0.046(3) -0.011(2) -0.006(2) 0.006(2)
C18' 0.045(2) 0.042(2) 0.037(2) -0.0017(19) 0.010(2) 0.002(2)
C22' 0.041(2) 0.047(3) 0.050(3) 0.000(2) 0.003(2) -0.011(2)
C17 0.037(2) 0.041(2) 0.036(2) -0.0012(19) 0.0001(19) -0.0003(18)
C16 0.046(2) 0.038(2) 0.034(2) 0.0007(18) 0.001(2) 0.0036(19)
C21 0.050(3) 0.046(3) 0.048(3) 0.009(2) 0.009(2) -0.005(2)
C16' 0.058(3) 0.036(2) 0.053(3) -0.008(2) -0.016(2) 0.002(2)

loop_
_atom_type_symbol
_atom_type_description
_atom_type_scat_dispersion_real
_atom_type_scat_dispersion_imag
_atom_type_scat_source
C C 0.0181 0.0091 'International Tables Vol C Tables 4.2.6.8 and 6.1.1.4'
H H 0.0000 0.0000 'International Tables Vol C Tables 4.2.6.8 and 6.1.1.4'
Cl Cl 0.3639 0.7018 'International Tables Vol C Tables 4.2.6.8 and 6.1.1.4'
O O 0.0492 0.0322 'International Tables Vol C Tables 4.2.6.8 and 6.1.1.4'

loop_
_geom_angle_atom_site_label_1
_geom_angle_atom_site_label_2
_geom_angle_atom_site_label_3
_geom_angle
_geom_angle_site_symmetry_1
_geom_angle_site_symmetry_3
_geom_angle_publ_flag
C2 O2 H2 109.5 . . ?
C4' O3' H3' 109.5 . . ?
C2' O2' H2' 109.5 . . ?
C4 O3 H3 109.5 . . ?
C18 O4 H4 109.5 . . ?
C18' O4' H4' 109.5 . . ?
C15 C14 H14 105.9 . . ?
C15 C14 C13 113.9(3) . . ?
C15 C14 C19 110.5(3) . . ?
C13 C14 H14 105.9 . . ?
C13 C14 C19 114.0(3) . . ?
C19 C14 H14 105.9 . . ?
O2' C2' C3' 117.1(3) . . ?
O2' C2' C1' 121.3(3) . . ?
C3' C2' C1' 121.6(4) . . ?
O2 C2 C1 120.8(3) . . ?
O2 C2 C3 117.4(3) . . ?
C3 C2 C1 121.8(3) . . ?
H7'A C7' H7'B 109.5 . . ?
H7'A C7' H7'C 109.5 . . ?
H7'B C7' H7'C 109.5 . . ?
C6' C7' H7'A 109.5 . . ?
C6' C7' H7'B 109.5 . . ?
C6' C7' H7'C 109.5 . . ?
C2 C1 C8 119.0(4) . . ?
C6 C1 C2 119.3(3) . . ?
C6 C1 C8 121.7(4) . . ?
O3' C4' C3' 116.0(3) . . ?
O3' C4' C5' 122.9(4) . . ?
C3' C4' C5' 121.1(4) . . ?
O4 C18 H18 106.9 . . ?
O4 C18 C19 111.1(3) . . ?
O4 C18 C17 110.5(3) . . ?
C19 C18 H18 106.9 . . ?
C17 C18 H18 106.9 . . ?
C17 C18 C19 114.2(3) . . ?
C2' C3' C9' 121.6(4) . . ?
C4' C3' C2' 117.7(4) . . ?
C4' C3' C9' 120.7(3) . . ?
C4' C5' Cl51 116.7(3) . . ?
C6' C5' Cl51 121.3(3) . . ?
C6' C5' C4' 122.0(4) . . ?
C13' C14' H14' 106.2 . . ?
C13' C14' C19' 113.4(3) . . ?
C19' C14' H14' 106.2 . . ?
C15' C14' H14' 106.2 . . ?
C15' C14' C13' 114.1(4) . . ?
C15' C14' C19' 110.1(3) . . ?
C2' C1' C6' 120.0(3) . . ?
C2' C1' C8' 119.4(4) . . ?
C6' C1' C8' 120.5(4) . . ?
C5' C6' C7' 120.2(4) . . ?
C5' C6' C1' 117.6(4) . . ?
C1' C6' C7' 122.2(4) . . ?
O3 C4 C3 116.3(3) . . ?
O3 C4 C5 123.0(4) . . ?
C3 C4 C5 120.7(3) . . ?
C16 C15 C14 112.2(3) . . ?
C21 C15 C14 126.7(4) . . ?
C21 C15 C16 121.1(4) . . ?
C2 C3 C4 118.2(3) . . ?
C2 C3 C9 121.7(3) . . ?
C4 C3 C9 120.1(3) . . ?
C4 C5 Cl23 117.1(3) . . ?
C6 C5 Cl23 120.9(3) . . ?
C6 C5 C4 122.0(4) . . ?
C1 C6 C7 122.2(4) . . ?
C5 C6 C1 117.9(3) . . ?
C5 C6 C7 119.8(4) . . ?
C3' C9' H9'A 109.4 . . ?
C3' C9' H9'B 109.4 . . ?
H9'A C9' H9'B 108.0 . . ?
C10' C9' C3' 111.4(3) . . ?
C10' C9' H9'A 109.4 . . ?
C10' C9' H9'B 109.4 . . ?
C14 C13 H13A 109.1 . . ?
C14 C13 H13B 109.1 . . ?
H13A C13 H13B 107.9 . . ?
C12 C13 C14 112.3(3) . . ?
C12 C13 H13A 109.1 . . ?
C12 C13 H13B 109.1 . . ?
O1' C8' C1' 122.9(4) . . ?
O1' C8' H8' 118.5 . . ?
C1' C8' H8' 118.5 . . ?
O1 C8 C1 124.1(4) . . ?
O1 C8 H8 118.0 . . ?
C1 C8 H8 118.0 . . ?
C9' C10' H10' 116.7 . . ?
C11' C10' C9' 126.5(4) . . ?
C11' C10' H10' 116.7 . . ?
C3 C9 H9A 109.6 . . ?
C3 C9 H9B 109.6 . . ?
H9A C9 H9B 108.1 . . ?
C10 C9 C3 110.3(3) . . ?
C10 C9 H9A 109.6 . . ?
C10 C9 H9B 109.6 . . ?
C13 C12 H12A 108.4 . . ?
C13 C12 H12B 108.4 . . ?
H12A C12 H12B 107.4 . . ?
C11 C12 C13 115.7(3) . . ?
C11 C12 H12A 108.4 . . ?
C11 C12 H12B 108.4 . . ?
H22A C22 H22B 109.5 . . ?
H22A C22 H22C 109.5 . . ?
H22B C22 H22C 109.5 . . ?
C19 C22 H22A 109.5 . . ?
C19 C22 H22B 109.5 . . ?
C19 C22 H22C 109.5 . . ?
C14' C13' H13C 109.1 . . ?
C14' C13' H13D 109.1 . . ?
C14' C13' C12' 112.6(3) . . ?
H13C C13' H13D 107.8 . . ?
C12' C13' H13C 109.1 . . ?
C12' C13' H13D 109.1 . . ?
C18 C19 C14 107.5(3) . . ?
C22 C19 C14 110.9(3) . . ?
C22 C19 C18 111.3(3) . . ?
C20 C19 C14 110.1(3) . . ?
C20 C19 C18 107.4(3) . . ?
C20 C19 C22 109.6(3) . . ?
C9 C10 H10 115.6 . . ?
C11 C10 C9 128.9(4) . . ?
C11 C10 H10 115.6 . . ?
C10 C11 C12 119.9(4) . . ?
C10 C11 C23 124.2(4) . . ?
C23 C11 C12 115.9(4) . . ?
C6 C7 H7A 109.5 . . ?
C6 C7 H7B 109.5 . . ?
C6 C7 H7C 109.5 . . ?
H7A C7 H7B 109.5 . . ?
H7A C7 H7C 109.5 . . ?
H7B C7 H7C 109.5 . . ?
C20' C19' C14' 110.4(3) . . ?
C20' C19' C18' 111.4(4) . . ?
C20' C19' C22' 108.8(4) . . ?
C18' C19' C14' 109.3(3) . . ?
C18' C19' C22' 107.9(4) . . ?
C22' C19' C14' 109.1(3) . . ?
C10' C11' C12' 120.3(4) . . ?
C10' C11' C23' 124.7(4) . . ?
C23' C11' C12' 114.8(4) . . ?
C19 C20 H20A 109.5 . . ?
C19 C20 H20B 109.5 . . ?
C19 C20 H20C 109.5 . . ?
H20A C20 H20B 109.5 . . ?
H20A C20 H20C 109.5 . . ?
H20B C20 H20C 109.5 . . ?
C19' C20' H20D 109.5 . . ?
C19' C20' H20E 109.5 . . ?
C19' C20' H20F 109.5 . . ?
H20D C20' H20E 109.5 . . ?
H20D C20' H20F 109.5 . . ?
H20E C20' H20F 109.5 . . ?
C21' C15' C14' 125.4(5) . . ?
C21' C15' C16' 121.3(5) . . ?
C16' C15' C14' 113.2(4) . . ?
C13' C12' H12C 108.7 . . ?
C13' C12' H12D 108.7 . . ?
C11' C12' C13' 114.2(4) . . ?
C11' C12' H12C 108.7 . . ?
C11' C12' H12D 108.7 . . ?
H12C C12' H12D 107.6 . . ?
C11 C23 H23A 109.5 . . ?
C11 C23 H23B 109.5 . . ?
C11 C23 H23C 109.5 . . ?
H23A C23 H23B 109.5 . . ?
H23A C23 H23C 109.5 . . ?
H23B C23 H23C 109.5 . . ?
H17C C17' H17D 108.1 . . ?
C18' C17' H17C 109.6 . . ?
C18' C17' H17D 109.6 . . ?
C18' C17' C16' 110.1(4) . . ?
C16' C17' H17C 109.6 . . ?
C16' C17' H17D 109.6 . . ?
C15' C21' H21C 127(3) . . ?
C15' C21' H21D 119(3) . . ?
H21C C21' H21D 114(5) . . ?
C11' C23' H23D 109.5 . . ?
C11' C23' H23E 109.5 . . ?
C11' C23' H23F 109.5 . . ?
H23D C23' H23E 109.5 . . ?
H23D C23' H23F 109.5 . . ?
H23E C23' H23F 109.5 . . ?
O4' C18' C19' 109.3(4) . . ?
O4' C18' C17' 109.1(4) . . ?
O4' C18' H18' 107.6 . . ?
C19' C18' H18' 107.6 . . ?
C17' C18' C19' 115.2(4) . . ?
C17' C18' H18' 107.6 . . ?
C19' C22' H22D 109.5 . . ?
C19' C22' H22E 109.5 . . ?
C19' C22' H22F 109.5 . . ?
H22D C22' H22E 109.5 . . ?
H22D C22' H22F 109.5 . . ?
H22E C22' H22F 109.5 . . ?
C18 C17 H17A 109.5 . . ?
C18 C17 H17B 109.5 . . ?
C18 C17 C16 110.6(4) . . ?
H17A C17 H17B 108.1 . . ?
C16 C17 H17A 109.5 . . ?
C16 C17 H17B 109.5 . . ?
C15 C16 C17 111.0(4) . . ?
C15 C16 H16A 109.4 . . ?
C15 C16 H16B 109.4 . . ?
C17 C16 H16A 109.4 . . ?
C17 C16 H16B 109.4 . . ?
H16A C16 H16B 108.0 . . ?
C15 C21 H21A 123(3) . . ?
C15 C21 H21B 123(4) . . ?
H21A C21 H21B 114(5) . . ?
C15' C16' C17' 109.0(4) . . ?
C15' C16' H16C 109.9 . . ?
C15' C16' H16D 109.9 . . ?
C17' C16' H16C 109.9 . . ?
C17' C16' H16D 109.9 . . ?
H16C C16' H16D 108.3 . . ?

loop_
_geom_bond_atom_site_label_1
_geom_bond_atom_site_label_2
_geom_bond_distance
_geom_bond_site_symmetry_2
_geom_bond_publ_flag
Cl23 C5 1.739(4) . ?
Cl51 C5' 1.737(4) . ?
O2 H2 0.8200 . ?
O2 C2 1.356(4) . ?
O3' H3' 0.8200 . ?
O3' C4' 1.342(5) . ?
O2' H2' 0.8200 . ?
O2' C2' 1.344(5) . ?
O1 C8 1.229(5) . ?
O3 H3 0.8200 . ?
O3 C4 1.342(5) . ?
O1' C8' 1.239(5) . ?
O4 H4 0.8200 . ?
O4 C18 1.423(5) . ?
O4' H4' 0.8200 . ?
O4' C18' 1.438(6) . ?
C14 H14 0.9800 . ?
C14 C15 1.517(5) . ?
C14 C13 1.534(5) . ?
C14 C19 1.562(5) . ?
C2' C3' 1.397(5) . ?
C2' C1' 1.418(5) . ?
C2 C1 1.425(5) . ?
C2 C3 1.387(5) . ?
C7' H7'A 0.9600 . ?
C7' H7'B 0.9600 . ?
C7' H7'C 0.9600 . ?
C7' C6' 1.513(5) . ?
C1 C6 1.420(5) . ?
C1 C8 1.438(5) . ?
C4' C3' 1.395(5) . ?
C4' C5' 1.409(5) . ?
C18 H18 0.9800 . ?
C18 C19 1.541(5) . ?
C18 C17 1.509(6) . ?
C3' C9' 1.509(5) . ?
C5' C6' 1.383(5) . ?
C14' H14' 0.9800 . ?
C14' C13' 1.531(6) . ?
C14' C19' 1.574(5) . ?
C14' C15' 1.509(6) . ?
C1' C6' 1.420(5) . ?
C1' C8' 1.449(5) . ?
C4 C3 1.389(5) . ?
C4 C5 1.410(5) . ?
C15 C16 1.512(6) . ?
C15 C21 1.295(7) . ?
C3 C9 1.523(5) . ?
C5 C6 1.382(5) . ?
C6 C7 1.500(5) . ?
C9' H9'A 0.9700 . ?
C9' H9'B 0.9700 . ?
C9' C10' 1.505(6) . ?
C13 H13A 0.9700 . ?
C13 H13B 0.9700 . ?
C13 C12 1.531(5) . ?
C8' H8' 0.9300 . ?
C8 H8 0.9300 . ?
C10' H10' 0.9300 . ?
C10' C11' 1.341(6) . ?
C9 H9A 0.9700 . ?
C9 H9B 0.9700 . ?
C9 C10 1.500(5) . ?
C12 H12A 0.9700 . ?
C12 H12B 0.9700 . ?
C12 C11 1.510(5) . ?
C22 H22A 0.9600 . ?
C22 H22B 0.9600 . ?
C22 H22C 0.9600 . ?
C22 C19 1.534(6) . ?
C13' H13C 0.9700 . ?
C13' H13D 0.9700 . ?
C13' C12' 1.542(6) . ?
C19 C20 1.533(6) . ?
C10 H10 0.9300 . ?
C10 C11 1.332(6) . ?
C11 C23 1.498(6) . ?
C7 H7A 0.9600 . ?
C7 H7B 0.9600 . ?
C7 H7C 0.9600 . ?
C19' C20' 1.517(6) . ?
C19' C18' 1.536(6) . ?
C19' C22' 1.546(6) . ?
C11' C12' 1.517(6) . ?
C11' C23' 1.486(6) . ?
C20 H20A 0.9600 . ?
C20 H20B 0.9600 . ?
C20 H20C 0.9600 . ?
C20' H20D 0.9600 . ?
C20' H20E 0.9600 . ?
C20' H20F 0.9600 . ?
C15' C21' 1.331(8) . ?
C15' C16' 1.500(8) . ?
C12' H12C 0.9700 . ?
C12' H12D 0.9700 . ?
C23 H23A 0.9600 . ?
C23 H23B 0.9600 . ?
C23 H23C 0.9600 . ?
C17' H17C 0.9700 . ?
C17' H17D 0.9700 . ?
C17' C18' 1.515(7) . ?
C17' C16' 1.519(7) . ?
C21' H21C 1.12(7) . ?
C21' H21D 1.08(7) . ?
C23' H23D 0.9600 . ?
C23' H23E 0.9600 . ?
C23' H23F 0.9600 . ?
C18' H18' 0.9800 . ?
C22' H22D 0.9600 . ?
C22' H22E 0.9600 . ?
C22' H22F 0.9600 . ?
C17 H17A 0.9700 . ?
C17 H17B 0.9700 . ?
C17 C16 1.529(6) . ?
C16 H16A 0.9700 . ?
C16 H16B 0.9700 . ?
C21 H21A 1.15(6) . ?
C21 H21B 1.07(8) . ?
C16' H16C 0.9700 . ?
C16' H16D 0.9700 . ?

loop_
_geom_torsion_atom_site_label_1
_geom_torsion_atom_site_label_2
_geom_torsion_atom_site_label_3
_geom_torsion_atom_site_label_4
_geom_torsion
_geom_torsion_site_symmetry_1
_geom_torsion_site_symmetry_2
_geom_torsion_site_symmetry_3
_geom_torsion_site_symmetry_4
_geom_torsion_publ_flag
Cl23 C5 C6 C1 178.4(3) . . . . ?
Cl23 C5 C6 C7 -1.2(5) . . . . ?
Cl51 C5' C6' C7' 1.9(5) . . . . ?
Cl51 C5' C6' C1' -178.6(3) . . . . ?
O2 C2 C1 C6 -180.0(3) . . . . ?
O2 C2 C1 C8 0.0(5) . . . . ?
O2 C2 C3 C4 178.9(3) . . . . ?
O2 C2 C3 C9 -2.3(5) . . . . ?
O3' C4' C3' C2' 179.5(3) . . . . ?
O3' C4' C3' C9' -1.8(5) . . . . ?
O3' C4' C5' Cl51 -0.9(5) . . . . ?
O3' C4' C5' C6' -180.0(4) . . . . ?
O2' C2' C3' C4' -179.8(3) . . . . ?
O2' C2' C3' C9' 1.5(5) . . . . ?
O2' C2' C1' C6' 179.7(3) . . . . ?
O2' C2' C1' C8' 1.1(5) . . . . ?
O3 C4 C3 C2 -179.3(3) . . . . ?
O3 C4 C3 C9 1.9(5) . . . . ?
O3 C4 C5 Cl23 0.3(5) . . . . ?
O3 C4 C5 C6 -179.2(3) . . . . ?
O4 C18 C19 C14 178.2(3) . . . . ?
O4 C18 C19 C22 -60.2(4) . . . . ?
O4 C18 C19 C20 59.8(4) . . . . ?
O4 C18 C17 C16 -178.5(4) . . . . ?
C14 C15 C16 C17 56.6(5) . . . . ?
C14 C13 C12 C11 178.0(4) . . . . ?
C2' C3' C9' C10' 90.5(4) . . . . ?
C2' C1' C6' C7' 179.7(3) . . . . ?
C2' C1' C6' C5' 0.2(5) . . . . ?
C2' C1' C8' O1' -1.9(6) . . . . ?
C2 C1 C6 C5 1.8(5) . . . . ?
C2 C1 C6 C7 -178.6(4) . . . . ?
C2 C1 C8 O1 0.5(6) . . . . ?
C2 C3 C9 C10 -95.4(4) . . . . ?
C1 C2 C3 C4 -0.7(5) . . . . ?
C1 C2 C3 C9 178.1(3) . . . . ?
C4' C3' C9' C10' -88.1(5) . . . . ?
C4' C5' C6' C7' -179.1(4) . . . . ?
C4' C5' C6' C1' 0.4(6) . . . . ?
C18 C17 C16 C15 -53.5(5) . . . . ?
C3' C2' C1' C6' -0.7(5) . . . . ?
C3' C2' C1' C8' -179.2(3) . . . . ?
C3' C4' C5' Cl51 178.4(3) . . . . ?
C3' C4' C5' C6' -0.6(6) . . . . ?
C3' C9' C10' C11' -125.6(4) . . . . ?
C5' C4' C3' C2' 0.2(6) . . . . ?
C5' C4' C3' C9' 178.8(3) . . . . ?
C14' C13' C12' C11' -83.5(5) . . . . ?
C14' C19' C18' O4' -173.8(3) . . . . ?
C14' C19' C18' C17' -50.5(5) . . . . ?
C14' C15' C16' C17' 61.8(5) . . . . ?
C1' C2' C3' C4' 0.5(5) . . . . ?
C1' C2' C3' C9' -178.2(3) . . . . ?
C6' C1' C8' O1' 179.6(4) . . . . ?
C4 C3 C9 C10 83.4(4) . . . . ?
C4 C5 C6 C1 -2.2(5) . . . . ?
C4 C5 C6 C7 178.2(4) . . . . ?
C15 C14 C13 C12 -74.8(4) . . . . ?
C15 C14 C19 C18 56.1(4) . . . . ?
C15 C14 C19 C22 -65.8(4) . . . . ?
C15 C14 C19 C20 172.8(3) . . . . ?
C3 C2 C1 C6 -0.4(5) . . . . ?
C3 C2 C1 C8 179.6(3) . . . . ?
C3 C4 C5 Cl23 -179.4(3) . . . . ?
C3 C4 C5 C6 1.1(6) . . . . ?
C3 C9 C10 C11 126.2(4) . . . . ?
C5 C4 C3 C2 0.4(5) . . . . ?
C5 C4 C3 C9 -178.4(3) . . . . ?
C6 C1 C8 O1 -179.6(4) . . . . ?
C9' C10' C11' C12' 174.7(4) . . . . ?
C9' C10' C11' C23' 0.0(7) . . . . ?
C13 C14 C15 C16 171.4(3) . . . . ?
C13 C14 C15 C21 -11.0(6) . . . . ?
C13 C14 C19 C18 -174.1(3) . . . . ?
C13 C14 C19 C22 64.0(4) . . . . ?
C13 C14 C19 C20 -57.5(4) . . . . ?
C13 C12 C11 C10 -118.6(4) . . . . ?
C13 C12 C11 C23 63.0(5) . . . . ?
C8' C1' C6' C7' -1.8(6) . . . . ?
C8' C1' C6' C5' 178.7(3) . . . . ?
C8 C1 C6 C5 -178.1(3) . . . . ?
C8 C1 C6 C7 1.5(6) . . . . ?
C10' C11' C12' C13' 115.4(4) . . . . ?
C9 C10 C11 C12 -176.0(4) . . . . ?
C9 C10 C11 C23 2.2(7) . . . . ?
C13' C14' C19' C20' 56.6(5) . . . . ?
C13' C14' C19' C18' 179.4(4) . . . . ?
C13' C14' C19' C22' -62.9(5) . . . . ?
C13' C14' C15' C21' -11.0(6) . . . . ?
C13' C14' C15' C16' 172.8(4) . . . . ?
C19 C14 C15 C16 -58.7(4) . . . . ?
C19 C14 C15 C21 118.8(5) . . . . ?
C19 C14 C13 C12 157.2(3) . . . . ?
C19 C18 C17 C16 55.4(5) . . . . ?
C19' C14' C13' C12' 159.4(4) . . . . ?
C19' C14' C15' C21' 117.8(5) . . . . ?
C19' C14' C15' C16' -58.5(5) . . . . ?
C20' C19' C18' O4' -51.6(5) . . . . ?
C20' C19' C18' C17' 71.7(5) . . . . ?
C15' C14' C13' C12' -73.5(5) . . . . ?
C15' C14' C19' C20' -72.6(5) . . . . ?
C15' C14' C19' C18' 50.2(5) . . . . ?
C15' C14' C19' C22' 168.0(4) . . . . ?
C21' C15' C16' C17' -114.7(5) . . . . ?
C23' C11' C12' C13' -69.4(5) . . . . ?
C18' C17' C16' C15' -57.2(6) . . . . ?
C22' C19' C18' O4' 67.7(5) . . . . ?
C22' C19' C18' C17' -169.0(4) . . . . ?
C17 C18 C19 C14 -56.0(4) . . . . ?
C17 C18 C19 C22 65.6(4) . . . . ?
C17 C18 C19 C20 -174.5(4) . . . . ?
C21 C15 C16 C17 -121.1(5) . . . . ?
C16' C17' C18' O4' 178.0(4) . . . . ?
C16' C17' C18' C19' 54.6(5) . . . . ?
